data_2234215
loop_
_publ_author_name
'Fun, Hoong-Kun'
'Quah, Ching Kheng'
'Samshuddin, S.'
'Narayana, B.'
'Sarojini, B. K.'

_publ_section_title
;
 1-[3-(4-Chlorophenyl)-5-(4-methoxyphenyl)-4,5-dihydro-1<i>H</i>-pyrazol-1-yl]butan-1-one
;
_journal_coeditor_code HB6658
_journal_issue 4
_journal_name_full 'Acta Crystallographica Section E'
_journal_page_first o975
_journal_paper_doi 10.1107/S1600536812009105
_journal_volume 68
_journal_year 2012
_chemical_formula_iupac 'C20 H21 Cl N2 O2'
_chemical_formula_moiety 'C20 H21 Cl N2 O2'
_chemical_formula_sum 'C20 H21 Cl N2 O2'
_chemical_formula_weight 356.84
_chemical_name_systematic
;
1-[3-(4-Chlorophenyl)-5-(4-methoxyphenyl)-4,5-dihydro-1<i>H</i>-pyrazol-
1-yl]butan-1-one
;
_space_group_IT_number 2
_symmetry_cell_setting triclinic
_symmetry_space_group_name_Hall '-P 1'
_symmetry_space_group_name_H-M 'P -1'
_atom_sites_solution_hydrogens geom
_atom_sites_solution_primary direct
_atom_sites_solution_secondary difmap
_audit_creation_method SHELXL-97
_cell_angle_alpha 109.2020(10)
_cell_angle_beta 91.3960(10)
_cell_angle_gamma 105.0870(10)
_cell_formula_units_Z 2
_cell_length_a 6.7918(3)
_cell_length_b 10.8822(4)
_cell_length_c 13.2576(5)
_cell_measurement_reflns_used 8526
_cell_measurement_temperature 100
_cell_measurement_theta_max 32.67
_cell_measurement_theta_min 3.05
_cell_volume 886.93(6)
_computing_cell_refinement 'SAINT (Bruker, 2009)'
_computing_data_collection 'APEX2 (Bruker, 2009)'
_computing_data_reduction 'SAINT (Bruker, 2009)'
_computing_molecular_graphics 'SHELXTL (Sheldrick, 2008)'
_computing_publication_material 'SHELXTL (Sheldrick, 2008) and PLATON (Spek, 2009)'
_computing_structure_refinement 'SHELXTL (Sheldrick, 2008)'
_computing_structure_solution 'SHELXTL (Sheldrick, 2008)'
_diffrn_ambient_temperature 100
_diffrn_measured_fraction_theta_full 0.981
_diffrn_measured_fraction_theta_max 0.981
_diffrn_measurement_device_type 'Bruker SMART APEXII DUO CCD'
_diffrn_measurement_method '\f and \w scans'
_diffrn_radiation_monochromator graphite
_diffrn_radiation_source 'fine-focus sealed tube'
_diffrn_radiation_type MoK\a
_diffrn_radiation_wavelength 0.71073
_diffrn_reflns_av_R_equivalents 0.0211
_diffrn_reflns_av_sigmaI/netI 0.0244
_diffrn_reflns_limit_h_max 9
_diffrn_reflns_limit_h_min -10
_diffrn_reflns_limit_k_max 16
_diffrn_reflns_limit_k_min -16
_diffrn_reflns_limit_l_max 20
_diffrn_reflns_limit_l_min -20
_diffrn_reflns_number 17324
_diffrn_reflns_theta_full 32.69
_diffrn_reflns_theta_max 32.69
_diffrn_reflns_theta_min 1.64
_diffrn_standards_number 0
_exptl_absorpt_coefficient_mu 0.231
_exptl_absorpt_correction_T_max 0.9675
_exptl_absorpt_correction_T_min 0.9077
_exptl_absorpt_correction_type multi-scan
_exptl_absorpt_process_details '(<i>SADABS</i>; Bruker, 2009)'
_exptl_crystal_colour colourless
_exptl_crystal_density_diffrn 1.336
_exptl_crystal_density_method 'not measured'
_exptl_crystal_description block
_exptl_crystal_F_000 376
_exptl_crystal_size_max 0.43
_exptl_crystal_size_mid 0.17
_exptl_crystal_size_min 0.14
_refine_diff_density_max 0.426
_refine_diff_density_min -0.299
_refine_ls_extinction_method none
_refine_ls_goodness_of_fit_ref 1.039
_refine_ls_hydrogen_treatment constr
_refine_ls_matrix_type full
_refine_ls_number_parameters 228
_refine_ls_number_reflns 6403
_refine_ls_number_restraints 0
_refine_ls_restrained_S_all 1.039
_refine_ls_R_factor_all 0.0414
_refine_ls_R_factor_gt 0.0348
_refine_ls_shift/su_max 0.001
_refine_ls_shift/su_mean 0.001
_refine_ls_structure_factor_coef Fsqd
_refine_ls_weighting_details 'calc w=1/[\s^2^(Fo^2^)+(0.0556P)^2^+0.2279P] where P=(Fo^2^+2Fc^2^)/3'
_refine_ls_weighting_scheme calc
_refine_ls_wR_factor_gt 0.0973
_refine_ls_wR_factor_ref 0.1039
_reflns_number_gt 5492
_reflns_number_total 6403
_reflns_threshold_expression I>2\s(I)
_cod_data_source_file hb6658.cif
_cod_data_source_block I
_cod_database_code 2234215
_cod_database_fobs_code 2234215

loop_
_symmetry_equiv_pos_as_xyz
'x, y, z'
'-x, -y, -z'

loop_
_atom_site_type_symbol
_atom_site_label
_atom_site_fract_x
_atom_site_fract_y
_atom_site_fract_z
_atom_site_U_iso_or_equiv
_atom_site_adp_type
_atom_site_calc_flag
_atom_site_refinement_flags
_atom_site_occupancy
_atom_site_symmetry_multiplicity
Cl Cl1 0.89607(4) 0.72819(3) 0.48730(2) 0.02770(7) Uani d . 1 1
O O1 -0.64280(11) 0.12922(7) 0.66911(6) 0.02244(14) Uani d . 1 1
O O2 -0.24411(10) 0.75836(7) 0.97896(5) 0.01753(13) Uani d . 1 1
N N1 0.11361(11) 0.74489(7) 0.79068(6) 0.01296(12) Uani d . 1 1
N N2 -0.00821(11) 0.71541(7) 0.86691(6) 0.01292(12) Uani d . 1 1
C C1 0.42153(13) 0.77985(9) 0.65141(7) 0.01642(15) Uani d . 1 1
H H1A 0.3354 0.8358 0.6629 0.020 Uiso calc R 1 1
C C2 0.57466(14) 0.79372(10) 0.58516(7) 0.01864(16) Uani d . 1 1
H H2A 0.5930 0.8594 0.5530 0.022 Uiso calc R 1 1
C C3 0.70038(13) 0.70779(10) 0.56759(7) 0.01822(16) Uani d . 1 1
C C4 0.67516(13) 0.60834(9) 0.61348(7) 0.01807(16) Uani d . 1 1
H H4A 0.7585 0.5505 0.5995 0.022 Uiso calc R 1 1
C C5 0.52253(13) 0.59623(9) 0.68109(7) 0.01569(15) Uani d . 1 1
H H5A 0.5051 0.5304 0.7130 0.019 Uiso calc R 1 1
C C6 0.39554(12) 0.68211(8) 0.70129(6) 0.01347(14) Uani d . 1 1
C C7 0.24252(12) 0.67322(8) 0.77666(6) 0.01296(14) Uani d . 1 1
C C8 0.22791(12) 0.59223(8) 0.85087(7) 0.01436(14) Uani d . 1 1
H H8A 0.3390 0.6342 0.9095 0.017 Uiso calc R 1 1
H H8B 0.2293 0.4998 0.8123 0.017 Uiso calc R 1 1
C C9 0.01915(12) 0.59689(8) 0.89181(6) 0.01294(14) Uani d . 1 1
H H9A 0.0297 0.6161 0.9696 0.016 Uiso calc R 1 1
C C10 -0.15764(12) 0.47169(8) 0.83447(6) 0.01292(14) Uani d . 1 1
C C11 -0.15456(14) 0.38856(9) 0.72900(7) 0.01689(15) Uani d . 1 1
H H11A -0.0403 0.4090 0.6939 0.020 Uiso calc R 1 1
C C12 -0.31873(14) 0.27611(9) 0.67577(7) 0.01846(16) Uani d . 1 1
H H12A -0.3135 0.2218 0.6057 0.022 Uiso calc R 1 1
C C13 -0.49209(13) 0.24412(9) 0.72721(7) 0.01629(15) Uani d . 1 1
C C14 -0.49940(13) 0.32638(9) 0.83207(7) 0.01572(15) Uani d . 1 1
H H14A -0.6146 0.3067 0.8668 0.019 Uiso calc R 1 1
C C15 -0.33179(13) 0.43875(8) 0.88443(7) 0.01423(14) Uani d . 1 1
H H15A -0.3366 0.4930 0.9546 0.017 Uiso calc R 1 1
C C16 -0.82621(16) 0.09749(11) 0.71737(10) 0.0288(2) Uani d . 1 1
H H16A -0.9211 0.0160 0.6690 0.043 Uiso calc R 1 1
H H16B -0.8873 0.1709 0.7324 0.043 Uiso calc R 1 1
H H16C -0.7935 0.0843 0.7832 0.043 Uiso calc R 1 1
C C17 -0.14102(12) 0.78735(8) 0.91064(6) 0.01265(14) Uani d . 1 1
C C18 -0.14900(12) 0.90227(8) 0.87211(6) 0.01306(14) Uani d . 1 1
H H18A -0.1800 0.8672 0.7944 0.016 Uiso calc R 1 1
H H18B -0.0151 0.9688 0.8905 0.016 Uiso calc R 1 1
C C19 -0.30931(13) 0.97135(8) 0.92125(7) 0.01505(14) Uani d . 1 1
H H19A -0.2782 1.0069 0.9990 0.018 Uiso calc R 1 1
H H19B -0.4434 0.9050 0.9030 0.018 Uiso calc R 1 1
C C20 -0.31538(16) 1.08654(9) 0.88125(8) 0.02108(17) Uani d . 1 1
H H20A -0.4138 1.1302 0.9160 0.032 Uiso calc R 1 1
H H20B -0.3541 1.0508 0.8048 0.032 Uiso calc R 1 1
H H20C -0.1820 1.1513 0.8977 0.032 Uiso calc R 1 1

loop_
_atom_site_aniso_label
_atom_site_aniso_U_11
_atom_site_aniso_U_22
_atom_site_aniso_U_33
_atom_site_aniso_U_12
_atom_site_aniso_U_13
_atom_site_aniso_U_23
Cl1 0.02295(12) 0.03579(14) 0.02385(12) 0.00841(9) 0.01502(9) 0.00879(9)
O1 0.0177(3) 0.0192(3) 0.0253(3) -0.0002(2) 0.0032(2) 0.0053(3)
O2 0.0185(3) 0.0192(3) 0.0194(3) 0.0091(2) 0.0097(2) 0.0092(2)
N1 0.0110(3) 0.0152(3) 0.0140(3) 0.0049(2) 0.0047(2) 0.0057(2)
N2 0.0127(3) 0.0142(3) 0.0155(3) 0.0067(2) 0.0061(2) 0.0074(2)
C1 0.0142(3) 0.0208(4) 0.0165(3) 0.0072(3) 0.0039(3) 0.0075(3)
C2 0.0175(4) 0.0238(4) 0.0162(4) 0.0058(3) 0.0050(3) 0.0088(3)
C3 0.0136(3) 0.0243(4) 0.0136(3) 0.0046(3) 0.0052(3) 0.0030(3)
C4 0.0143(4) 0.0214(4) 0.0175(4) 0.0078(3) 0.0053(3) 0.0031(3)
C5 0.0133(3) 0.0176(3) 0.0163(3) 0.0064(3) 0.0041(3) 0.0043(3)
C6 0.0105(3) 0.0168(3) 0.0130(3) 0.0049(3) 0.0027(2) 0.0042(3)
C7 0.0103(3) 0.0150(3) 0.0140(3) 0.0044(3) 0.0025(2) 0.0050(3)
C8 0.0120(3) 0.0169(3) 0.0178(3) 0.0069(3) 0.0042(3) 0.0083(3)
C9 0.0130(3) 0.0143(3) 0.0144(3) 0.0065(3) 0.0041(3) 0.0065(3)
C10 0.0130(3) 0.0142(3) 0.0144(3) 0.0062(3) 0.0047(3) 0.0066(3)
C11 0.0159(4) 0.0189(4) 0.0159(3) 0.0053(3) 0.0071(3) 0.0055(3)
C12 0.0185(4) 0.0191(4) 0.0160(3) 0.0048(3) 0.0054(3) 0.0038(3)
C13 0.0151(3) 0.0153(3) 0.0192(4) 0.0039(3) 0.0028(3) 0.0071(3)
C14 0.0144(3) 0.0170(3) 0.0197(4) 0.0060(3) 0.0070(3) 0.0098(3)
C15 0.0157(3) 0.0156(3) 0.0150(3) 0.0074(3) 0.0061(3) 0.0074(3)
C16 0.0190(4) 0.0264(5) 0.0360(5) -0.0015(4) 0.0059(4) 0.0101(4)
C17 0.0113(3) 0.0130(3) 0.0137(3) 0.0050(2) 0.0024(2) 0.0035(3)
C18 0.0122(3) 0.0136(3) 0.0150(3) 0.0056(3) 0.0033(3) 0.0054(3)
C19 0.0141(3) 0.0148(3) 0.0174(3) 0.0073(3) 0.0025(3) 0.0045(3)
C20 0.0252(4) 0.0186(4) 0.0230(4) 0.0121(3) 0.0016(3) 0.0073(3)

loop_
_atom_type_symbol
_atom_type_description
_atom_type_scat_dispersion_real
_atom_type_scat_dispersion_imag
_atom_type_scat_source
C C 0.0033 0.0016 'International Tables Vol C Tables 4.2.6.8 and 6.1.1.4'
H H 0.0000 0.0000 'International Tables Vol C Tables 4.2.6.8 and 6.1.1.4'
N N 0.0061 0.0033 'International Tables Vol C Tables 4.2.6.8 and 6.1.1.4'
O O 0.0106 0.0060 'International Tables Vol C Tables 4.2.6.8 and 6.1.1.4'
Cl Cl 0.1484 0.1585 'International Tables Vol C Tables 4.2.6.8 and 6.1.1.4'

loop_
_geom_angle_atom_site_label_1
_geom_angle_atom_site_label_2
_geom_angle_atom_site_label_3
_geom_angle
C13 O1 C16 116.96(8)
C7 N1 N2 107.57(7)
C17 N2 N1 122.26(7)
C17 N2 C9 124.98(7)
N1 N2 C9 112.74(6)
C2 C1 C6 120.57(8)
C2 C1 H1A 119.7
C6 C1 H1A 119.7
C1 C2 C3 118.99(8)
C1 C2 H2A 120.5
C3 C2 H2A 120.5
C4 C3 C2 121.74(8)
C4 C3 Cl1 119.37(7)
C2 C3 Cl1 118.87(7)
C3 C4 C5 118.89(8)
C3 C4 H4A 120.6
C5 C4 H4A 120.6
C4 C5 C6 120.66(8)
C4 C5 H5A 119.7
C6 C5 H5A 119.7
C5 C6 C1 119.12(8)
C5 C6 C7 120.28(7)
C1 C6 C7 120.57(7)
N1 C7 C6 121.23(7)
N1 C7 C8 113.34(7)
C6 C7 C8 125.25(7)
C7 C8 C9 101.98(6)
C7 C8 H8A 111.4
C9 C8 H8A 111.4
C7 C8 H8B 111.4
C9 C8 H8B 111.4
H8A C8 H8B 109.2
N2 C9 C10 110.38(6)
N2 C9 C8 99.94(6)
C10 C9 C8 114.84(7)
N2 C9 H9A 110.4
C10 C9 H9A 110.4
C8 C9 H9A 110.4
C15 C10 C11 117.92(8)
C15 C10 C9 120.71(7)
C11 C10 C9 121.33(7)
C12 C11 C10 121.22(8)
C12 C11 H11A 119.4
C10 C11 H11A 119.4
C11 C12 C13 120.15(8)
C11 C12 H12A 119.9
C13 C12 H12A 119.9
O1 C13 C14 124.71(8)
O1 C13 C12 115.63(8)
C14 C13 C12 119.63(8)
C13 C14 C15 119.28(8)
C13 C14 H14A 120.4
C15 C14 H14A 120.4
C10 C15 C14 121.80(8)
C10 C15 H15A 119.1
C14 C15 H15A 119.1
O1 C16 H16A 109.5
O1 C16 H16B 109.5
H16A C16 H16B 109.5
O1 C16 H16C 109.5
H16A C16 H16C 109.5
H16B C16 H16C 109.5
O2 C17 N2 119.86(7)
O2 C17 C18 123.61(7)
N2 C17 C18 116.52(7)
C17 C18 C19 112.44(7)
C17 C18 H18A 109.1
C19 C18 H18A 109.1
C17 C18 H18B 109.1
C19 C18 H18B 109.1
H18A C18 H18B 107.8
C18 C19 C20 111.65(7)
C18 C19 H19A 109.3
C20 C19 H19A 109.3
C18 C19 H19B 109.3
C20 C19 H19B 109.3
H19A C19 H19B 108.0
C19 C20 H20A 109.5
C19 C20 H20B 109.5
H20A C20 H20B 109.5
C19 C20 H20C 109.5
H20A C20 H20C 109.5
H20B C20 H20C 109.5

loop_
_geom_bond_atom_site_label_1
_geom_bond_atom_site_label_2
_geom_bond_distance
Cl1 C3 1.7377(9)
O1 C13 1.3661(11)
O1 C16 1.4285(13)
O2 C17 1.2305(10)
N1 C7 1.2952(10)
N1 N2 1.3874(9)
N2 C17 1.3628(10)
N2 C9 1.4862(10)
C1 C2 1.3878(12)
C1 C6 1.4036(12)
C1 H1A 0.9300
C2 C3 1.3928(13)
C2 H2A 0.9300
C3 C4 1.3829(13)
C4 C5 1.3955(12)
C4 H4A 0.9300
C5 C6 1.3983(11)
C5 H5A 0.9300
C6 C7 1.4662(11)
C7 C8 1.5114(11)
C8 C9 1.5376(11)
C8 H8A 0.9700
C8 H8B 0.9700
C9 C10 1.5161(11)
C9 H9A 0.9800
C10 C15 1.3928(11)
C10 C11 1.3976(11)
C11 C12 1.3864(12)
C11 H11A 0.9300
C12 C13 1.3981(12)
C12 H12A 0.9300
C13 C14 1.3944(12)
C14 C15 1.3970(12)
C14 H14A 0.9300
C15 H15A 0.9300
C16 H16A 0.9600
C16 H16B 0.9600
C16 H16C 0.9600
C17 C18 1.5106(11)
C18 C19 1.5210(11)
C18 H18A 0.9700
C18 H18B 0.9700
C19 C20 1.5222(12)
C19 H19A 0.9700
C19 H19B 0.9700
C20 H20A 0.9600
C20 H20B 0.9600
C20 H20C 0.9600

loop_
_geom_hbond_atom_site_label_D
_geom_hbond_atom_site_label_H
_geom_hbond_atom_site_label_A
_geom_hbond_site_symmetry_A
_geom_hbond_distance_DH
_geom_hbond_distance_HA
_geom_hbond_distance_DA
_geom_hbond_angle_DHA
_geom_hbond_publ_flag
C11 H11A Cl1 2_666 0.93 2.73 3.4539(10) 135 yes
C14 H14A O2 2_467 0.93 2.51 3.3253(12) 147 yes
C18 H18A Cg1 1_455 0.97 2.62 3.4514(9) 144 yes

loop_
_geom_torsion_atom_site_label_1
_geom_torsion_atom_site_label_2
_geom_torsion_atom_site_label_3
_geom_torsion_atom_site_label_4
_geom_torsion
C7 N1 N2 C17 170.91(8)
C7 N1 N2 C9 -10.65(9)
C6 C1 C2 C3 0.94(13)
C1 C2 C3 C4 0.68(14)
C1 C2 C3 Cl1 -178.41(7)
C2 C3 C4 C5 -1.50(14)
Cl1 C3 C4 C5 177.60(7)
C3 C4 C5 C6 0.70(13)
C4 C5 C6 C1 0.87(13)
C4 C5 C6 C7 -176.92(8)
C2 C1 C6 C5 -1.70(13)
C2 C1 C6 C7 176.08(8)
N2 N1 C7 C6 -179.36(7)
N2 N1 C7 C8 -4.00(9)
C5 C6 C7 N1 -174.99(8)
C1 C6 C7 N1 7.25(12)
C5 C6 C7 C8 10.22(12)
C1 C6 C7 C8 -167.54(8)
N1 C7 C8 C9 15.87(9)
C6 C7 C8 C9 -168.98(7)
C17 N2 C9 C10 76.57(10)
N1 N2 C9 C10 -101.82(8)
C17 N2 C9 C8 -162.10(8)
N1 N2 C9 C8 19.52(8)
C7 C8 C9 N2 -19.34(8)
C7 C8 C9 C10 98.74(7)
N2 C9 C10 C15 -91.37(9)
C8 C9 C10 C15 156.62(7)
N2 C9 C10 C11 86.38(9)
C8 C9 C10 C11 -25.64(11)
C15 C10 C11 C12 -0.50(13)
C9 C10 C11 C12 -178.30(8)
C10 C11 C12 C13 0.25(14)
C16 O1 C13 C14 4.58(13)
C16 O1 C13 C12 -176.96(8)
C11 C12 C13 O1 -178.16(8)
C11 C12 C13 C14 0.38(13)
O1 C13 C14 C15 177.66(8)
C12 C13 C14 C15 -0.74(13)
C11 C10 C15 C14 0.12(12)
C9 C10 C15 C14 177.94(7)
C13 C14 C15 C10 0.49(12)
N1 N2 C17 O2 -179.14(7)
C9 N2 C17 O2 2.62(12)
N1 N2 C17 C18 -0.20(11)
C9 N2 C17 C18 -178.45(7)
O2 C17 C18 C19 -4.07(11)
N2 C17 C18 C19 177.04(7)
C17 C18 C19 C20 -179.85(7)
